data_7208654
loop_
_publ_author_name
'Deng, Zhao-Peng'
'Zhang, Zhu-Yan'
'Huo, Li-Hua'
'Ng, Seik Weng'
'Zhao, Hui'
'Gao, Shan'

_publ_section_title
;
 Syntheses, crystal structures and properties of transition metal
 coordination polymers based on isophthalic acid and flexible bis(pyridyl)
 ligand with unsymmetrical spacer: influence of metal cations, ligand
 conformations and coordination modes
;
_journal_issue 20
_journal_name_full CrystEngComm
_journal_page_first 6548
_journal_paper_doi 10.1039/c2ce25339a
_journal_volume 14
_journal_year 2012
_chemical_formula_moiety 'C19 H17 N3 Ni O5, H2 O'
_chemical_formula_sum 'C19 H19 N3 Ni O6'
_chemical_formula_weight 444.08
_chemical_name_systematic
;
?
;
_space_group_IT_number 30
_symmetry_cell_setting orthorhombic
_symmetry_space_group_name_Hall 'P 2 -2bc'
_symmetry_space_group_name_H-M 'P n c 2'
_atom_sites_solution_hydrogens geom
_atom_sites_solution_primary direct
_atom_sites_solution_secondary difmap
_audit_creation_method SHELXL-97
_cell_angle_alpha 90.00
_cell_angle_beta 90.00
_cell_angle_gamma 90.00
_cell_formula_units_Z 4
_cell_length_a 9.4225(18)
_cell_length_b 17.784(4)
_cell_length_c 11.416(3)
_cell_measurement_reflns_used 8319
_cell_measurement_temperature 295(2)
_cell_measurement_theta_max 27.64
_cell_measurement_theta_min 3.03
_cell_volume 1913.0(8)
_computing_cell_refinement RAPID-AUTO
_computing_data_reduction 'CrystalStructure (Rigaku/MSC and Rigaku Corporation, 2002)'
_computing_molecular_graphics SHELXL-97
_computing_publication_material SHELXL-97
_computing_structure_refinement 'SHELXL-97 (Sheldrick, 1997)'
_computing_structure_solution 'SHELXS-97 (Sheldrick, 1990)'
_diffrn_ambient_temperature 295(2)
_diffrn_detector_area_resol_mean 10.000
_diffrn_measured_fraction_theta_full 0.984
_diffrn_measured_fraction_theta_max 0.984
_diffrn_measurement_device_type 'Rigaku RAXIS-RAPID'
_diffrn_measurement_method \w
_diffrn_radiation_monochromator graphite
_diffrn_radiation_source 'fine-focus sealed tube'
_diffrn_radiation_type MoK\a
_diffrn_radiation_wavelength 0.71073
_diffrn_reflns_av_R_equivalents 0.0481
_diffrn_reflns_av_sigmaI/netI 0.0482
_diffrn_reflns_limit_h_max 12
_diffrn_reflns_limit_h_min -10
_diffrn_reflns_limit_k_max 23
_diffrn_reflns_limit_k_min -23
_diffrn_reflns_limit_l_max 14
_diffrn_reflns_limit_l_min -14
_diffrn_reflns_number 18025
_diffrn_reflns_theta_full 27.77
_diffrn_reflns_theta_max 27.77
_diffrn_reflns_theta_min 3.03
_diffrn_standards_decay_% 0
_diffrn_standards_interval_count 0
_diffrn_standards_interval_time 0
_diffrn_standards_number 0
_exptl_absorpt_coefficient_mu 1.057
_exptl_absorpt_correction_T_max 0.8661
_exptl_absorpt_correction_T_min 0.8086
_exptl_absorpt_correction_type multi-scan
_exptl_absorpt_process_details 'ABSCOR (Higashi, 1995)'
_exptl_crystal_colour green
_exptl_crystal_density_diffrn 1.542
_exptl_crystal_density_method 'not measured'
_exptl_crystal_description prism
_exptl_crystal_F_000 920
_exptl_crystal_size_max 0.23
_exptl_crystal_size_mid 0.18
_exptl_crystal_size_min 0.14
_refine_diff_density_max 1.187
_refine_diff_density_min -0.796
_refine_diff_density_rms 0.100
_refine_ls_abs_structure_details 'Flack H D (1983), Acta Cryst. A39, 876-881'
_refine_ls_abs_structure_Flack 0.48(3)
_refine_ls_extinction_method none
_refine_ls_goodness_of_fit_ref 1.082
_refine_ls_hydrogen_treatment constr
_refine_ls_matrix_type full
_refine_ls_number_parameters 265
_refine_ls_number_reflns 4452
_refine_ls_number_restraints 7
_refine_ls_restrained_S_all 1.084
_refine_ls_R_factor_all 0.0633
_refine_ls_R_factor_gt 0.0567
_refine_ls_shift/su_max 0.001
_refine_ls_shift/su_mean 0.000
_refine_ls_structure_factor_coef Fsqd
_refine_ls_weighting_details 'calc w=1/[\s^2^(Fo^2^)+(0.0988P)^2^+0.5161P] where P=(Fo^2^+2Fc^2^)/3'
_refine_ls_weighting_scheme calc
_refine_ls_wR_factor_gt 0.1535
_refine_ls_wR_factor_ref 0.1589
_reflns_number_gt 3820
_reflns_number_total 4452
_reflns_threshold_expression >2sigma(I)
_cod_data_source_file c2ce25339a.txt
_cod_data_source_block complex7
_cod_original_cell_volume 1912.9(7)
_cod_original_sg_symbol_Hall 'P 2 -2bc '
_cod_original_sg_symbol_H-M 'P nc2 '
_cod_database_code 7208654

loop_
_symmetry_equiv_pos_as_xyz
'x, y, z'
'-x, -y, z'
'x, -y+1/2, z+1/2'
'-x, y+1/2, z+1/2'

loop_
_atom_site_label
_atom_site_type_symbol
_atom_site_fract_x
_atom_site_fract_y
_atom_site_fract_z
_atom_site_U_iso_or_equiv
_atom_site_adp_type
_atom_site_occupancy
_atom_site_symmetry_multiplicity
_atom_site_calc_flag
_atom_site_refinement_flags
Ni1 Ni 0.25684(4) 0.77883(2) 0.49995(10) 0.03664(16) Uani 1 1 d .
O1 O 0.3126(3) 0.82534(15) 0.3279(3) 0.0487(7) Uani 1 1 d .
O2 O 0.3539(3) 0.88785(13) 0.4871(2) 0.0455(6) Uani 1 1 d .
O3 O 0.1736(3) 0.67625(14) 0.4929(4) 0.0624(8) Uani 1 1 d .
O4 O 0.1397(6) 0.6190(2) 0.3223(3) 0.0966(17) Uani 1 1 d .
O1W O 0.2521(3) 0.78220(16) 0.6767(3) 0.0522(10) Uani 1 1 d .
H1W1 H 0.2738 0.7455 0.7209 0.078 Uiso 1 1 d R
H1W2 H 0.2148 0.8163 0.7188 0.078 Uiso 1 1 d R
O2W O 0.3565(10) 0.9796(4) 0.7052(8) 0.180(3) Uani 1 1 d U
H2W1 H 0.3640 0.9575 0.6394 0.271 Uiso 1 1 d R
H2W2 H 0.2963 0.9556 0.7462 0.271 Uiso 1 1 d R
N1 N 0.4617(3) 0.72622(16) 0.5012(4) 0.0453(7) Uani 1 1 d .
N2 N 0.7525(5) 0.6726(6) 0.7836(7) 0.0913(16) Uani 1 1 d .
H2N H 0.6709 0.6510 0.7817 0.139 Uiso 1 1 calc R
N3 N 1.0546(3) 0.67149(17) 0.9809(3) 0.0469(8) Uani 1 1 d .
C1 C 0.3618(4) 0.88264(19) 0.3785(3) 0.0388(8) Uani 1 1 d .
C2 C 0.5000 1.0000 0.3694(4) 0.0337(10) Uani 1 2 d S
H2 H 0.5000 1.0000 0.4509 0.040 Uiso 1 2 calc SR
C3 C 0.4327(4) 0.94274(19) 0.3098(3) 0.0371(7) Uani 1 1 d .
C4 C 0.4323(4) 0.9433(2) 0.1882(3) 0.0429(8) Uani 1 1 d .
H4 H 0.3862 0.9052 0.1472 0.052 Uiso 1 1 calc R
C5 C 0.5000 1.0000 0.1285(5) 0.0531(15) Uani 1 2 d S
H5 H 0.5000 1.0000 0.0470 0.064 Uiso 1 2 calc SR
C6 C 0.1299(5) 0.6227(2) 0.4279(4) 0.0523(15) Uani 1 1 d .
C7 C 0.0000 0.5000 0.4330(5) 0.0427(11) Uani 1 2 d S
H7 H 0.0000 0.5000 0.3515 0.051 Uiso 1 2 calc SR
C8 C 0.0636(3) 0.55866(16) 0.4947(4) 0.0389(7) Uani 1 1 d .
C9 C 0.0645(5) 0.5581(2) 0.6151(4) 0.0479(9) Uani 1 1 d .
H9 H 0.1085 0.5968 0.6560 0.057 Uiso 1 1 calc R
C10 C 0.0000 0.5000 0.6759(6) 0.0568(15) Uani 1 2 d S
H10 H 0.0000 0.5000 0.7573 0.068 Uiso 1 2 calc SR
C11 C 0.5604(5) 0.7392(3) 0.5840(5) 0.0597(11) Uani 1 1 d .
H11 H 0.5402 0.7743 0.6421 0.072 Uiso 1 1 calc R
C12 C 0.6882(5) 0.7037(4) 0.5873(5) 0.0733(15) Uani 1 1 d .
C13 C 0.7158(6) 0.6515(4) 0.5027(9) 0.092(2) Uani 1 1 d .
H13 H 0.8003 0.6246 0.5043 0.111 Uiso 1 1 calc R
C14 C 0.6185(7) 0.6388(4) 0.4153(6) 0.0823(17) Uani 1 1 d .
H14 H 0.6384 0.6050 0.3552 0.099 Uiso 1 1 calc R
C15 C 0.4942(5) 0.6758(3) 0.4178(4) 0.0576(11) Uani 1 1 d .
H15 H 0.4279 0.6661 0.3593 0.069 Uiso 1 1 calc R
C16 C 0.7876(8) 0.7173(6) 0.6906(8) 0.0853(16) Uani 1 1 d .
H16A H 0.8845 0.7068 0.6670 0.148 Uiso 1 1 calc R
H16B H 0.7823 0.7696 0.7139 0.148 Uiso 1 1 calc R
C17 C 0.9703(5) 0.6917(3) 0.8933(4) 0.0577(11) Uani 1 1 d .
H17 H 1.0013 0.7280 0.8405 0.069 Uiso 1 1 calc R
C18 C 0.8353(6) 0.6596(4) 0.8785(5) 0.0789(17) Uani 1 1 d .
C19 C 0.7934(8) 0.6087(5) 0.9599(6) 0.099(2) Uani 1 1 d .
H19 H 0.7025 0.5885 0.9552 0.118 Uiso 1 1 calc R
C20 C 0.8801(7) 0.5867(4) 1.0476(7) 0.097(2) Uani 1 1 d .
H20 H 0.8526 0.5502 1.1014 0.116 Uiso 1 1 calc R
C21 C 1.0087(6) 0.6201(3) 1.0534(5) 0.0720(14) Uani 1 1 d .
H21 H 1.0692 0.6053 1.1135 0.086 Uiso 1 1 calc R

loop_
_atom_site_aniso_label
_atom_site_aniso_U_11
_atom_site_aniso_U_22
_atom_site_aniso_U_33
_atom_site_aniso_U_23
_atom_site_aniso_U_13
_atom_site_aniso_U_12
Ni1 0.0414(2) 0.0371(2) 0.0314(2) 0.0017(2) -0.0056(2) -0.00440(16)
O1 0.0663(19) 0.0418(13) 0.0380(14) -0.0030(12) -0.0042(13) -0.0195(14)
O2 0.0599(14) 0.0434(12) 0.0331(14) -0.0020(11) -0.0001(13) -0.0160(11)
O3 0.0695(18) 0.0400(12) 0.078(2) -0.0046(17) 0.001(2) -0.0169(13)
O4 0.161(5) 0.080(2) 0.049(2) 0.0146(19) -0.003(2) -0.075(3)
O1W 0.081(3) 0.050(2) 0.0258(16) 0.0038(11) -0.0040(12) 0.0167(14)
O2W 0.208(6) 0.179(6) 0.154(6) -0.010(5) 0.011(6) -0.033(6)
N1 0.0426(14) 0.0529(16) 0.0403(16) 0.0059(17) -0.0041(18) 0.0027(12)
N2 0.069(2) 0.138(5) 0.069(3) -0.001(3) -0.002(2) 0.000(3)
N3 0.0438(14) 0.0488(16) 0.048(2) -0.0042(15) -0.0084(15) -0.0007(13)
C1 0.0412(18) 0.0339(16) 0.041(2) 0.0033(14) -0.0063(15) -0.0099(15)
C2 0.038(2) 0.035(2) 0.028(2) 0.000 0.000 0.000(2)
C3 0.0389(17) 0.0357(16) 0.0367(19) 0.0012(13) 0.0025(14) -0.0019(14)
C4 0.056(2) 0.0415(19) 0.0310(19) -0.0054(15) -0.0078(16) -0.0057(17)
C5 0.078(4) 0.056(3) 0.026(2) 0.000 0.000 -0.018(3)
C6 0.074(4) 0.052(4) 0.028(2) 0.000 0.000 -0.013(3)
C7 0.050(3) 0.043(3) 0.035(3) 0.000 0.000 -0.010(2)
C8 0.0398(15) 0.0329(15) 0.0441(19) -0.0005(18) -0.0039(19) -0.0060(13)
C9 0.057(2) 0.047(2) 0.040(2) -0.0050(16) -0.0018(17) -0.0083(19)
C10 0.079(4) 0.060(4) 0.032(3) 0.000 0.000 -0.010(3)
C11 0.048(2) 0.087(3) 0.044(2) 0.006(2) -0.0078(19) 0.004(2)
C12 0.045(2) 0.113(4) 0.063(3) 0.022(3) -0.008(2) 0.006(3)
C13 0.057(2) 0.126(5) 0.093(4) 0.030(5) 0.008(5) 0.039(3)
C14 0.084(4) 0.087(4) 0.076(4) -0.003(3) 0.015(3) 0.034(4)
C15 0.061(2) 0.067(3) 0.045(2) 0.003(2) -0.004(2) 0.017(2)
C16 0.062(2) 0.133(5) 0.064(3) -0.008(3) -0.007(2) -0.001(3)
C17 0.050(2) 0.072(3) 0.051(3) -0.002(2) -0.0127(19) -0.003(2)
C18 0.054(3) 0.126(5) 0.057(3) -0.013(3) -0.015(2) -0.007(3)
C19 0.072(3) 0.136(6) 0.088(5) 0.012(4) -0.018(3) -0.054(4)
C20 0.088(4) 0.104(5) 0.098(5) 0.020(4) -0.012(4) -0.045(4)
C21 0.068(3) 0.072(3) 0.075(3) 0.007(3) -0.015(3) -0.022(3)

loop_
_atom_type_symbol
_atom_type_description
_atom_type_scat_dispersion_real
_atom_type_scat_dispersion_imag
_atom_type_scat_source
C C 0.0033 0.0016 'International Tables Vol C Tables 4.2.6.8 and 6.1.1.4'
H H 0.0000 0.0000 'International Tables Vol C Tables 4.2.6.8 and 6.1.1.4'
N N 0.0061 0.0033 'International Tables Vol C Tables 4.2.6.8 and 6.1.1.4'
O O 0.0106 0.0060 'International Tables Vol C Tables 4.2.6.8 and 6.1.1.4'
Ni Ni 0.3393 1.1124 'International Tables Vol C Tables 4.2.6.8 and 6.1.1.4'

loop_
_geom_angle_atom_site_label_1
_geom_angle_atom_site_label_2
_geom_angle_atom_site_label_3
_geom_angle
_geom_angle_site_symmetry_1
_geom_angle_site_symmetry_3
O3 Ni1 O1W 93.38(16) . .
O3 Ni1 N3 91.36(13) . 3_464
O1W Ni1 N3 94.04(14) . 3_464
O3 Ni1 N1 87.42(12) . .
O1W Ni1 N1 91.52(14) . .
N3 Ni1 N1 174.37(18) 3_464 .
O3 Ni1 O2 173.44(17) . .
O1W Ni1 O2 92.93(12) . .
N3 Ni1 O2 89.98(11) 3_464 .
N1 Ni1 O2 90.63(11) . .
O3 Ni1 O1 113.83(16) . .
O1W Ni1 O1 152.67(12) . .
N3 Ni1 O1 88.07(14) 3_464 .
N1 Ni1 O1 87.41(14) . .
O2 Ni1 O1 59.79(10) . .
C1 O1 Ni1 89.0(2) . .
C1 O2 Ni1 91.5(2) . .
C6 O3 Ni1 146.8(4) . .
Ni1 O1W H1W1 124.4 . .
Ni1 O1W H1W2 126.5 . .
H1W1 O1W H1W2 108.2 . .
H2W1 O2W H2W2 108.1 . .
C15 N1 C11 117.1(4) . .
C15 N1 Ni1 119.4(3) . .
C11 N1 Ni1 123.5(3) . .
C18 N2 C16 125.6(6) . .
C18 N2 H2N 117.2 . .
C16 N2 H2N 117.2 . .
C21 N3 C17 117.9(4) . .
C21 N3 Ni1 121.7(3) . 3_665
C17 N3 Ni1 120.3(3) . 3_665
O2 C1 O1 119.6(3) . .
O2 C1 C3 119.9(3) . .
O1 C1 C3 120.4(3) . .
C3 C2 C3 120.9(5) . 2_675
C3 C2 H2 119.6 . .
C3 C2 H2 119.6 2_675 .
C2 C3 C4 119.3(3) . .
C2 C3 C1 118.6(3) . .
C4 C3 C1 122.1(3) . .
C5 C4 C3 120.0(4) . .
C5 C4 H4 120.0 . .
C3 C4 H4 120.0 . .
C4 C5 C4 120.5(5) 2_675 .
C4 C5 H5 119.7 2_675 .
C4 C5 H5 119.7 . .
O4 C6 O3 126.5(4) . .
O4 C6 C8 119.7(4) . .
O3 C6 C8 113.8(4) . .
C8 C7 C8 119.3(6) . 2_565
C8 C7 H7 120.3 . .
C8 C7 H7 120.3 2_565 .
C9 C8 C7 120.1(4) . .
C9 C8 C6 120.6(3) . .
C7 C8 C6 119.2(4) . .
C8 C9 C10 120.3(4) . .
C8 C9 H9 119.9 . .
C10 C9 H9 119.9 . .
C9 C10 C9 119.9(6) 2_565 .
C9 C10 H10 120.1 2_565 .
C9 C10 H10 120.1 . .
N1 C11 C12 123.5(5) . .
N1 C11 H11 118.3 . .
C12 C11 H11 118.3 . .
C11 C12 C13 117.7(5) . .
C11 C12 C16 119.4(7) . .
C13 C12 C16 122.5(7) . .
C12 C13 C14 120.0(5) . .
C12 C13 H13 120.0 . .
C14 C13 H13 120.0 . .
C15 C14 C13 119.0(6) . .
C15 C14 H14 120.5 . .
C13 C14 H14 120.5 . .
N1 C15 C14 122.7(5) . .
N1 C15 H15 118.6 . .
C14 C15 H15 118.6 . .
N2 C16 C12 111.1(7) . .
N2 C16 H16A 109.4 . .
C12 C16 H16A 109.4 . .
N2 C16 H16B 109.4 . .
C12 C16 H16B 109.4 . .
H16A C16 H16B 108.0 . .
N3 C17 C18 121.5(5) . .
N3 C17 H17 119.2 . .
C18 C17 H17 119.2 . .
N2 C18 C19 119.7(6) . .
N2 C18 C17 123.2(6) . .
C19 C18 C17 116.9(5) . .
C20 C19 C18 121.7(5) . .
C20 C19 H19 119.1 . .
C18 C19 H19 119.1 . .
C21 C20 C19 116.8(6) . .
C21 C20 H20 121.6 . .
C19 C20 H20 121.6 . .
N3 C21 C20 125.0(6) . .
N3 C21 H21 117.5 . .
C20 C21 H21 117.5 . .

loop_
_geom_bond_atom_site_label_1
_geom_bond_atom_site_label_2
_geom_bond_distance
_geom_bond_site_symmetry_2
Ni1 O3 1.987(3) .
Ni1 O1W 2.019(4) .
Ni1 N3 2.112(3) 3_464
Ni1 N1 2.145(3) .
Ni1 O2 2.149(2) .
Ni1 O1 2.195(3) .
O1 C1 1.259(4) .
O2 C1 1.246(5) .
O3 C6 1.276(5) .
O4 C6 1.210(6) .
O1W H1W1 0.8499 .
O1W H1W2 0.8501 .
O2W H2W1 0.8501 .
O2W H2W2 0.8499 .
N1 C15 1.343(6) .
N1 C11 1.346(6) .
N2 C18 1.355(8) .
N2 C16 1.366(11) .
N2 H2N 0.8600 .
N3 C21 1.307(6) .
N3 C17 1.326(6) .
N3 Ni1 2.112(3) 3_665
C1 C3 1.484(5) .
C2 C3 1.379(4) .
C2 C3 1.379(4) 2_675
C2 H2 0.9300 .
C3 C4 1.388(5) .
C4 C5 1.375(5) .
C4 H4 0.9300 .
C5 C4 1.375(5) 2_675
C5 H5 0.9300 .
C6 C8 1.506(5) .
C7 C8 1.394(5) .
C7 C8 1.394(5) 2_565
C7 H7 0.9300 .
C8 C9 1.375(6) .
C9 C10 1.384(5) .
C9 H9 0.9300 .
C10 C9 1.384(5) 2_565
C10 H10 0.9300 .
C11 C12 1.360(7) .
C11 H11 0.9300 .
C12 C13 1.364(11) .
C12 C16 1.525(10) .
C13 C14 1.374(11) .
C13 H13 0.9300 .
C14 C15 1.345(7) .
C14 H14 0.9300 .
C15 H15 0.9300 .
C16 H16A 0.9700 .
C16 H16B 0.9700 .
C17 C18 1.405(7) .
C17 H17 0.9300 .
C18 C19 1.355(9) .
C19 C20 1.351(10) .
C19 H19 0.9300 .
C20 C21 1.351(8) .
C20 H20 0.9300 .
C21 H21 0.9300 .

loop_
_geom_hbond_atom_site_label_D
_geom_hbond_atom_site_label_H
_geom_hbond_atom_site_label_A
_geom_hbond_distance_DH
_geom_hbond_distance_HA
_geom_hbond_distance_DA
_geom_hbond_angle_DHA
_geom_hbond_site_symmetry_A
O1W H1W1 O1 0.85 1.79 2.639(4) 173.4 3_565
O1W H1W2 O4 0.85 1.79 2.640(5) 173.1 3_565
O2W H2W1 O2 0.85 2.14 2.977(9) 169.2 .
O2W H2W2 O4 0.85 2.17 3.006(10) 169.3 3_565

loop_
_geom_torsion_atom_site_label_1
_geom_torsion_atom_site_label_2
_geom_torsion_atom_site_label_3
_geom_torsion_atom_site_label_4
_geom_torsion
_geom_torsion_site_symmetry_1
_geom_torsion_site_symmetry_4
O3 Ni1 O1 C1 -177.1(2) . .
O1W Ni1 O1 C1 -2.8(4) . .
N3 Ni1 O1 C1 92.3(2) 3_464 .
N1 Ni1 O1 C1 -91.0(2) . .
O2 Ni1 O1 C1 1.2(2) . .
O1W Ni1 O2 C1 177.0(2) . .
N3 Ni1 O2 C1 -89.0(2) 3_464 .
N1 Ni1 O2 C1 85.4(2) . .
O1 Ni1 O2 C1 -1.2(2) . .
O1W Ni1 O3 C6 178.0(5) . .
N3 Ni1 O3 C6 83.8(5) 3_464 .
N1 Ni1 O3 C6 -90.7(5) . .
O1 Ni1 O3 C6 -4.7(6) . .
O3 Ni1 N1 C15 52.5(4) . .
O1W Ni1 N1 C15 145.8(3) . .
O2 Ni1 N1 C15 -121.2(3) . .
O1 Ni1 N1 C15 -61.5(3) . .
O3 Ni1 N1 C11 -125.5(4) . .
O1W Ni1 N1 C11 -32.1(4) . .
O2 Ni1 N1 C11 60.8(4) . .
O1 Ni1 N1 C11 120.5(4) . .
Ni1 O2 C1 O1 2.1(4) . .
Ni1 O2 C1 C3 -176.1(3) . .
Ni1 O1 C1 O2 -2.0(4) . .
Ni1 O1 C1 C3 176.1(3) . .
C3 C2 C3 C4 -0.4(3) 2_675 .
C3 C2 C3 C1 -179.9(4) 2_675 .
O2 C1 C3 C2 5.9(5) . .
O1 C1 C3 C2 -172.3(3) . .
O2 C1 C3 C4 -173.7(4) . .
O1 C1 C3 C4 8.2(6) . .
C2 C3 C4 C5 0.7(5) . .
C1 C3 C4 C5 -179.7(3) . .
C3 C4 C5 C4 -0.4(3) . 2_675
Ni1 O3 C6 O4 6.8(9) . .
Ni1 O3 C6 C8 -174.7(3) . .
C8 C7 C8 C9 0.6(3) 2_565 .
C8 C7 C8 C6 -178.9(3) 2_565 .
O4 C6 C8 C9 173.3(5) . .
O3 C6 C8 C9 -5.3(5) . .
O4 C6 C8 C7 -7.3(6) . .
O3 C6 C8 C7 174.1(3) . .
C7 C8 C9 C10 -1.2(5) . .
C6 C8 C9 C10 178.3(3) . .
C8 C9 C10 C9 0.6(3) . 2_565
C15 N1 C11 C12 -0.6(7) . .
Ni1 N1 C11 C12 177.4(4) . .
N1 C11 C12 C13 -1.0(9) . .
N1 C11 C12 C16 -174.7(5) . .
C11 C12 C13 C14 2.8(10) . .
C16 C12 C13 C14 176.3(7) . .
C12 C13 C14 C15 -3.1(11) . .
C11 N1 C15 C14 0.4(7) . .
Ni1 N1 C15 C14 -177.7(5) . .
C13 C14 C15 N1 1.4(10) . .
C18 N2 C16 C12 165.6(8) . .
C11 C12 C16 N2 82.9(10) . .
C13 C12 C16 N2 -90.5(10) . .
C21 N3 C17 C18 0.4(7) . .
Ni1 N3 C17 C18 180.0(4) 3_665 .
C16 N2 C18 C19 -174.1(10) . .
C16 N2 C18 C17 0.5(15) . .
N3 C17 C18 N2 -172.7(7) . .
N3 C17 C18 C19 2.0(9) . .
N2 C18 C19 C20 171.3(8) . .
C17 C18 C19 C20 -3.6(12) . .
C18 C19 C20 C21 2.7(13) . .
C17 N3 C21 C20 -1.4(9) . .
Ni1 N3 C21 C20 179.0(6) 3_665 .
C19 C20 C21 N3 -0.1(12) . .
